data_1503570
loop_
_publ_author_name
'Wei, Ying'
'Lin, Shaoxia'
'Xue, Hongxun'
'Liang, Fushun'
'Zhao, Baozhong'

_publ_section_title
;
 Halonium-Initiated C-O Bond Formation via Umpolung of \a-Carbon to the
 Carbonyl: Efficient Access to 5-Amino-3(2H)-furanones.
;
_journal_issue 3
_journal_name_full 'Organic letters'
_journal_page_first 712
_journal_page_last 715
_journal_paper_doi 10.1021/ol203183k
_journal_volume 14
_journal_year 2012
_chemical_formula_sum 'C29 H28 N2 O5 S0'
_chemical_formula_weight 484.53
_chemical_name_systematic
; 
 ? 
;
_space_group_IT_number 2
_symmetry_cell_setting triclinic
_symmetry_space_group_name_Hall '-P 1'
_symmetry_space_group_name_H-M 'P -1'
_atom_sites_solution_hydrogens geom
_atom_sites_solution_primary direct
_atom_sites_solution_secondary difmap
_audit_creation_method SHELXL-97
_cell_angle_alpha 101.367(9)
_cell_angle_beta 109.546(8)
_cell_angle_gamma 102.862(9)
_cell_formula_units_Z 2
_cell_length_a 8.7624(7)
_cell_length_b 12.4446(16)
_cell_length_c 12.7515(10)
_cell_measurement_temperature 293(2)
_cell_volume 1220.4(2)
_computing_cell_refinement 'Bruker SMART'
_computing_data_collection 'Bruker SMART'
_computing_data_reduction 'Bruker SMART'
_computing_molecular_graphics 'Bruker SHELXTL'
_computing_publication_material 'Bruker SHELXTL'
_computing_structure_refinement 'SHELXL-97 (Sheldrick, 1997)'
_computing_structure_solution 'SHELXS-97 (Sheldrick, 1990)'
_diffrn_ambient_temperature 293(2)
_diffrn_measured_fraction_theta_full 0.995
_diffrn_measured_fraction_theta_max 0.995
_diffrn_measurement_device_type 'Bruker APEX area-detector diffractometer'
_diffrn_measurement_method '\f and \w scan'
_diffrn_radiation_monochromator graphite
_diffrn_radiation_source 'fine-focus sealed tube'
_diffrn_radiation_type MoK\a
_diffrn_radiation_wavelength 0.71073
_diffrn_reflns_av_R_equivalents 0.0277
_diffrn_reflns_av_sigmaI/netI 0.0584
_diffrn_reflns_limit_h_max 10
_diffrn_reflns_limit_h_min -10
_diffrn_reflns_limit_k_max 12
_diffrn_reflns_limit_k_min -15
_diffrn_reflns_limit_l_max 14
_diffrn_reflns_limit_l_min -15
_diffrn_reflns_number 8054
_diffrn_reflns_theta_full 25.99
_diffrn_reflns_theta_max 25.99
_diffrn_reflns_theta_min 2.84
_exptl_absorpt_coefficient_mu 0.091
_exptl_absorpt_correction_T_max 0.9809
_exptl_absorpt_correction_T_min 0.9674
_exptl_absorpt_correction_type multi-scan
_exptl_crystal_colour colorless
_exptl_crystal_density_diffrn 1.319
_exptl_crystal_density_method 'not measured'
_exptl_crystal_description block
_exptl_crystal_F_000 512
_exptl_crystal_size_max 0.37
_exptl_crystal_size_mid 0.23
_exptl_crystal_size_min 0.21
_refine_diff_density_max 0.368
_refine_diff_density_min -0.390
_refine_diff_density_rms 0.040
_refine_ls_extinction_coef 0.012(3)
_refine_ls_extinction_expression Fc^*^=kFc[1+0.001xFc^2^\l^3^/sin(2\q)]^-1/4^
_refine_ls_extinction_method SHELXL
_refine_ls_goodness_of_fit_ref 1.003
_refine_ls_hydrogen_treatment constr
_refine_ls_matrix_type full
_refine_ls_number_parameters 326
_refine_ls_number_reflns 4774
_refine_ls_number_restraints 0
_refine_ls_restrained_S_all 1.003
_refine_ls_R_factor_all 0.0958
_refine_ls_R_factor_gt 0.0536
_refine_ls_shift/su_max 0.000
_refine_ls_shift/su_mean 0.000
_refine_ls_structure_factor_coef Fsqd
_refine_ls_weighting_details 'calc w=1/[\s^2^(Fo^2^)+(0.0713P)^2^+0.0489P] where P=(Fo^2^+2Fc^2^)/3'
_refine_ls_weighting_scheme calc
_refine_ls_wR_factor_gt 0.1255
_refine_ls_wR_factor_ref 0.1509
_reflns_number_gt 3036
_reflns_number_total 4774
_reflns_threshold_expression >2sigma(I)
_cod_data_source_file ol203183k_si_002.cif
_cod_data_source_block 1
_cod_original_sg_symbol_H-M P-1
_cod_database_code 1503570

loop_
_symmetry_equiv_pos_as_xyz
'x, y, z'
'-x, -y, -z'

loop_
_atom_site_label
_atom_site_type_symbol
_atom_site_fract_x
_atom_site_fract_y
_atom_site_fract_z
_atom_site_U_iso_or_equiv
_atom_site_adp_type
_atom_site_occupancy
_atom_site_symmetry_multiplicity
_atom_site_calc_flag
_atom_site_refinement_flags
C1 C 1.1279(3) 0.9217(2) 0.32362(19) 0.0482(6) Uani 1 1 d .
H1A H 1.2413 0.9773 0.3592 0.058 Uiso 1 1 calc R
H1B H 1.0472 0.9628 0.2980 0.058 Uiso 1 1 calc R
C2 C 1.1154(3) 0.8335(2) 0.21912(18) 0.0418(5) Uani 1 1 d .
C3 C 1.2472(3) 0.8472(2) 0.1818(2) 0.0600(7) Uani 1 1 d .
H3A H 1.3452 0.9103 0.2222 0.072 Uiso 1 1 calc R
C4 C 1.2338(5) 0.7673(3) 0.0844(3) 0.0835(10) Uani 1 1 d .
H4A H 1.3231 0.7770 0.0597 0.100 Uiso 1 1 calc R
C5 C 1.0902(5) 0.6741(3) 0.0242(3) 0.0836(10) Uani 1 1 d .
H5A H 1.0818 0.6209 -0.0416 0.100 Uiso 1 1 calc R
C6 C 0.9593(4) 0.6595(3) 0.0607(2) 0.0733(9) Uani 1 1 d .
H6A H 0.8619 0.5959 0.0202 0.088 Uiso 1 1 calc R
C7 C 0.9715(4) 0.7388(2) 0.1572(2) 0.0597(7) Uani 1 1 d .
H7A H 0.8815 0.7285 0.1813 0.072 Uiso 1 1 calc R
C8 C 0.6769(3) 0.8486(2) 0.37826(19) 0.0464(6) Uani 1 1 d .
H8A H 0.5802 0.7911 0.3135 0.056 Uiso 1 1 calc R
H8B H 0.6451 0.9169 0.3996 0.056 Uiso 1 1 calc R
C9 C 0.9478(3) 0.84929(18) 0.42386(17) 0.0375(5) Uani 1 1 d .
C10 C 0.9017(3) 0.80307(17) 0.50357(17) 0.0349(5) Uani 1 1 d .
C11 C 0.7334(3) 0.80225(18) 0.48002(18) 0.0396(5) Uani 1 1 d .
C12 C 1.0169(3) 0.76525(17) 0.59784(16) 0.0347(5) Uani 1 1 d .
H12A H 1.1184 0.7676 0.5807 0.042 Uiso 1 1 calc R
C13 C 1.0817(3) 0.84759(18) 0.71943(17) 0.0366(5) Uani 1 1 d .
C14 C 1.2503(3) 0.9148(2) 0.79058(19) 0.0456(6) Uani 1 1 d .
C15 C 1.2511(3) 0.9750(2) 0.9053(2) 0.0609(7) Uani 1 1 d .
H15A H 1.3307 0.9580 0.9688 0.073 Uiso 1 1 calc R
H15B H 1.2835 1.0578 0.9187 0.073 Uiso 1 1 calc R
C16 C 0.9876(3) 0.85952(18) 0.78783(18) 0.0383(5) Uani 1 1 d .
C17 C 0.7401(3) 0.8148(2) 0.8414(2) 0.0521(6) Uani 1 1 d .
H17A H 0.6646 0.8612 0.8248 0.063 Uiso 1 1 calc R
H17B H 0.8248 0.8515 0.9203 0.063 Uiso 1 1 calc R
C18 C 0.6386(3) 0.6965(2) 0.83306(18) 0.0444(6) Uani 1 1 d .
C19 C 0.6592(3) 0.5968(2) 0.7783(2) 0.0566(7) Uani 1 1 d .
H19A H 0.7342 0.6014 0.7410 0.068 Uiso 1 1 calc R
C20 C 0.5700(4) 0.4906(3) 0.7783(2) 0.0698(8) Uani 1 1 d .
H20A H 0.5849 0.4242 0.7405 0.084 Uiso 1 1 calc R
C21 C 0.4603(4) 0.4815(3) 0.8329(3) 0.0752(9) Uani 1 1 d .
H21A H 0.4015 0.4096 0.8335 0.090 Uiso 1 1 calc R
C22 C 0.4373(4) 0.5803(3) 0.8875(3) 0.0759(9) Uani 1 1 d .
H22A H 0.3628 0.5750 0.9252 0.091 Uiso 1 1 calc R
C23 C 0.5239(3) 0.6867(3) 0.8865(2) 0.0611(7) Uani 1 1 d .
H23A H 0.5053 0.7526 0.9219 0.073 Uiso 1 1 calc R
C24 C 0.9439(3) 0.64014(18) 0.59558(17) 0.0364(5) Uani 1 1 d .
C25 C 1.0364(3) 0.5993(2) 0.6808(2) 0.0558(7) Uani 1 1 d .
H25A H 1.1413 0.6479 0.7370 0.067 Uiso 1 1 calc R
C26 C 0.9770(4) 0.4884(2) 0.6845(2) 0.0638(8) Uani 1 1 d .
H26A H 1.0418 0.4631 0.7429 0.077 Uiso 1 1 calc R
C27 C 0.8244(4) 0.4160(2) 0.6033(2) 0.0583(7) Uani 1 1 d .
H27A H 0.7836 0.3416 0.6067 0.070 Uiso 1 1 calc R
C28 C 0.7312(4) 0.4527(2) 0.5169(2) 0.0643(8) Uani 1 1 d .
H28A H 0.6271 0.4030 0.4608 0.077 Uiso 1 1 calc R
C29 C 0.7909(3) 0.5645(2) 0.5120(2) 0.0514(6) Uani 1 1 d .
H29A H 0.7270 0.5883 0.4519 0.062 Uiso 1 1 calc R
N1 N 1.0940(2) 0.87139(16) 0.41093(15) 0.0427(5) Uani 1 1 d .
H1C H 1.1758 0.8548 0.4577 0.051 Uiso 1 1 calc R
N2 N 0.8252(2) 0.81122(16) 0.76091(15) 0.0440(5) Uani 1 1 d .
H2A H 0.7630 0.7739 0.6889 0.053 Uiso 1 1 calc R
O1 O 0.8230(2) 0.87611(13) 0.34801(12) 0.0471(4) Uani 1 1 d .
O2 O 0.6355(2) 0.77041(14) 0.52916(13) 0.0491(4) Uani 1 1 d .
O3 O 1.0797(2) 0.93128(14) 0.89707(12) 0.0524(5) Uani 1 1 d .
O4 O 1.3846(2) 0.92800(16) 0.77329(14) 0.0638(5) Uani 1 1 d .
O1W O 1.4098(2) 0.88327(15) 0.56509(14) 0.0602(5) Uani 1 1 d .
H1WA H 1.4472 0.8634 0.6265 0.072 Uiso 1 1 d R
H1WB H 1.4779 0.9110 0.5358 0.072 Uiso 1 1 d R

loop_
_atom_site_aniso_label
_atom_site_aniso_U_11
_atom_site_aniso_U_22
_atom_site_aniso_U_33
_atom_site_aniso_U_23
_atom_site_aniso_U_13
_atom_site_aniso_U_12
C1 0.0544(16) 0.0416(13) 0.0585(14) 0.0214(11) 0.0331(12) 0.0112(12)
C2 0.0426(14) 0.0446(13) 0.0419(12) 0.0200(10) 0.0177(10) 0.0128(11)
C3 0.0495(17) 0.0695(18) 0.0626(16) 0.0160(14) 0.0296(13) 0.0130(14)
C4 0.090(3) 0.100(3) 0.080(2) 0.021(2) 0.057(2) 0.036(2)
C5 0.118(3) 0.078(2) 0.0557(17) 0.0077(16) 0.040(2) 0.034(2)
C6 0.085(2) 0.0597(18) 0.0518(16) 0.0070(14) 0.0165(15) 0.0049(16)
C7 0.0539(17) 0.0597(17) 0.0600(16) 0.0175(14) 0.0233(13) 0.0064(14)
C8 0.0368(14) 0.0494(14) 0.0529(13) 0.0146(11) 0.0156(11) 0.0172(11)
C9 0.0387(13) 0.0335(12) 0.0398(11) 0.0078(9) 0.0157(10) 0.0130(10)
C10 0.0343(13) 0.0323(11) 0.0396(11) 0.0086(9) 0.0176(9) 0.0101(10)
C11 0.0356(13) 0.0366(12) 0.0450(12) 0.0066(10) 0.0174(10) 0.0108(10)
C12 0.0314(12) 0.0354(12) 0.0417(11) 0.0114(9) 0.0200(9) 0.0102(10)
C13 0.0356(13) 0.0365(12) 0.0409(11) 0.0113(9) 0.0194(10) 0.0109(10)
C14 0.0373(14) 0.0468(14) 0.0493(13) 0.0098(11) 0.0185(11) 0.0084(11)
C15 0.0416(16) 0.0713(18) 0.0520(14) -0.0005(13) 0.0181(12) 0.0016(13)
C16 0.0396(14) 0.0342(12) 0.0423(12) 0.0103(10) 0.0183(10) 0.0113(10)
C17 0.0496(16) 0.0588(16) 0.0581(14) 0.0146(12) 0.0355(12) 0.0164(13)
C18 0.0327(13) 0.0607(16) 0.0398(12) 0.0150(11) 0.0174(10) 0.0099(12)
C19 0.0545(17) 0.0598(17) 0.0567(14) 0.0142(13) 0.0303(13) 0.0098(14)
C20 0.073(2) 0.0554(17) 0.0752(18) 0.0149(14) 0.0353(16) 0.0047(15)
C21 0.064(2) 0.072(2) 0.080(2) 0.0314(17) 0.0273(16) -0.0027(16)
C22 0.0552(19) 0.098(3) 0.084(2) 0.0364(19) 0.0421(16) 0.0096(18)
C23 0.0494(17) 0.0739(19) 0.0682(16) 0.0221(14) 0.0348(14) 0.0156(15)
C24 0.0395(13) 0.0350(12) 0.0408(11) 0.0096(10) 0.0228(10) 0.0141(10)
C25 0.0516(17) 0.0435(15) 0.0645(15) 0.0183(12) 0.0129(12) 0.0141(13)
C26 0.076(2) 0.0476(16) 0.0716(17) 0.0277(14) 0.0237(16) 0.0253(16)
C27 0.073(2) 0.0354(14) 0.0750(17) 0.0155(13) 0.0401(16) 0.0168(14)
C28 0.067(2) 0.0369(15) 0.0711(17) 0.0048(13) 0.0202(15) 0.0029(14)
C29 0.0557(17) 0.0419(14) 0.0467(13) 0.0098(11) 0.0131(12) 0.0109(12)
N1 0.0431(12) 0.0460(11) 0.0496(10) 0.0207(9) 0.0262(9) 0.0160(9)
N2 0.0403(12) 0.0502(12) 0.0420(10) 0.0095(9) 0.0230(9) 0.0083(10)
O1 0.0457(10) 0.0535(10) 0.0499(9) 0.0246(8) 0.0206(8) 0.0196(8)
O2 0.0369(10) 0.0596(11) 0.0559(9) 0.0148(8) 0.0250(8) 0.0161(8)
O3 0.0473(11) 0.0569(10) 0.0451(9) 0.0014(8) 0.0223(8) 0.0073(8)
O4 0.0381(11) 0.0786(13) 0.0650(11) 0.0052(9) 0.0249(9) 0.0072(9)
O1W 0.0476(11) 0.0716(12) 0.0716(11) 0.0268(9) 0.0302(9) 0.0225(9)

loop_
_atom_type_symbol
_atom_type_description
_atom_type_scat_dispersion_real
_atom_type_scat_dispersion_imag
_atom_type_scat_source
C C 0.0033 0.0016 'International Tables Vol C Tables 4.2.6.8 and 6.1.1.4'
H H 0.0000 0.0000 'International Tables Vol C Tables 4.2.6.8 and 6.1.1.4'
O O 0.0106 0.0060 'International Tables Vol C Tables 4.2.6.8 and 6.1.1.4'
S S 0.1246 0.1234 'International Tables Vol C Tables 4.2.6.8 and 6.1.1.4'
N N 0.0061 0.0033 'International Tables Vol C Tables 4.2.6.8 and 6.1.1.4'

loop_
_geom_angle_atom_site_label_1
_geom_angle_atom_site_label_2
_geom_angle_atom_site_label_3
_geom_angle
N1 C1 C2 113.22(19)
N1 C1 H1A 108.9
C2 C1 H1A 108.9
N1 C1 H1B 108.9
C2 C1 H1B 108.9
H1A C1 H1B 107.7
C3 C2 C7 118.6(2)
C3 C2 C1 120.3(2)
C7 C2 C1 121.1(2)
C2 C3 C4 120.1(3)
C2 C3 H3A 119.9
C4 C3 H3A 119.9
C5 C4 C3 120.5(3)
C5 C4 H4A 119.8
C3 C4 H4A 119.8
C6 C5 C4 119.9(3)
C6 C5 H5A 120.1
C4 C5 H5A 120.1
C5 C6 C7 120.0(3)
C5 C6 H6A 120.0
C7 C6 H6A 120.0
C6 C7 C2 121.0(3)
C6 C7 H7A 119.5
C2 C7 H7A 119.5
O1 C8 C11 104.98(17)
O1 C8 H8A 110.8
C11 C8 H8A 110.8
O1 C8 H8B 110.8
C11 C8 H8B 110.8
H8A C8 H8B 108.8
N1 C9 O1 115.21(19)
N1 C9 C10 130.3(2)
O1 C9 C10 114.5(2)
C9 C10 C11 106.00(19)
C9 C10 C12 125.34(19)
C11 C10 C12 128.64(19)
O2 C11 C10 130.6(2)
O2 C11 C8 121.57(19)
C10 C11 C8 107.82(19)
C13 C12 C10 113.85(16)
C13 C12 C24 111.16(16)
C10 C12 C24 114.50(17)
C13 C12 H12A 105.4
C10 C12 H12A 105.4
C24 C12 H12A 105.4
C16 C13 C14 106.34(18)
C16 C13 C12 126.1(2)
C14 C13 C12 127.11(19)
O4 C14 C13 131.6(2)
O4 C14 C15 121.3(2)
C13 C14 C15 107.0(2)
O3 C15 C14 105.74(19)
O3 C15 H15A 110.6
C14 C15 H15A 110.6
O3 C15 H15B 110.6
C14 C15 H15B 110.6
H15A C15 H15B 108.7
N2 C16 O3 116.58(18)
N2 C16 C13 129.20(19)
O3 C16 C13 114.2(2)
N2 C17 C18 112.32(18)
N2 C17 H17A 109.1
C18 C17 H17A 109.1
N2 C17 H17B 109.1
C18 C17 H17B 109.1
H17A C17 H17B 107.9
C19 C18 C23 118.2(2)
C19 C18 C17 122.8(2)
C23 C18 C17 119.0(2)
C20 C19 C18 120.7(2)
C20 C19 H19A 119.6
C18 C19 H19A 119.6
C21 C20 C19 120.9(3)
C21 C20 H20A 119.6
C19 C20 H20A 119.6
C20 C21 C22 119.1(3)
C20 C21 H21A 120.4
C22 C21 H21A 120.4
C23 C22 C21 120.4(3)
C23 C22 H22A 119.8
C21 C22 H22A 119.8
C22 C23 C18 120.6(3)
C22 C23 H23A 119.7
C18 C23 H23A 119.7
C25 C24 C29 117.4(2)
C25 C24 C12 118.7(2)
C29 C24 C12 123.89(19)
C26 C25 C24 121.6(2)
C26 C25 H25A 119.2
C24 C25 H25A 119.2
C27 C26 C25 120.3(3)
C27 C26 H26A 119.9
C25 C26 H26A 119.9
C26 C27 C28 119.7(3)
C26 C27 H27A 120.2
C28 C27 H27A 120.2
C27 C28 C29 120.4(3)
C27 C28 H28A 119.8
C29 C28 H28A 119.8
C24 C29 C28 120.7(2)
C24 C29 H29A 119.7
C28 C29 H29A 119.7
C9 N1 C1 125.2(2)
C9 N1 H1C 117.4
C1 N1 H1C 117.4
C16 N2 C17 126.13(19)
C16 N2 H2A 116.9
C17 N2 H2A 116.9
C9 O1 C8 106.66(16)
C16 O3 C15 106.51(16)
H1WA O1W H1WB 120.0

loop_
_geom_bond_atom_site_label_1
_geom_bond_atom_site_label_2
_geom_bond_distance
C1 N1 1.460(3)
C1 C2 1.505(3)
C1 H1A 0.9700
C1 H1B 0.9700
C2 C3 1.379(3)
C2 C7 1.381(3)
C3 C4 1.381(4)
C3 H3A 0.9300
C4 C5 1.368(5)
C4 H4A 0.9300
C5 C6 1.365(5)
C5 H5A 0.9300
C6 C7 1.374(4)
C6 H6A 0.9300
C7 H7A 0.9300
C8 O1 1.447(3)
C8 C11 1.501(3)
C8 H8A 0.9700
C8 H8B 0.9700
C9 N1 1.321(3)
C9 O1 1.351(3)
C9 C10 1.389(3)
C10 C11 1.400(3)
C10 C12 1.520(3)
C11 O2 1.262(3)
C12 C13 1.517(3)
C12 C24 1.536(3)
C12 H12A 0.9800
C13 C16 1.395(3)
C13 C14 1.400(3)
C14 O4 1.250(3)
C14 C15 1.504(3)
C15 O3 1.439(3)
C15 H15A 0.9700
C15 H15B 0.9700
C16 N2 1.309(3)
C16 O3 1.351(2)
C17 N2 1.456(3)
C17 C18 1.503(3)
C17 H17A 0.9700
C17 H17B 0.9700
C18 C19 1.379(3)
C18 C23 1.387(3)
C19 C20 1.378(4)
C19 H19A 0.9300
C20 C21 1.361(4)
C20 H20A 0.9300
C21 C22 1.379(4)
C21 H21A 0.9300
C22 C23 1.377(4)
C22 H22A 0.9300
C23 H23A 0.9300
C24 C25 1.381(3)
C24 C29 1.381(3)
C25 C26 1.379(4)
C25 H25A 0.9300
C26 C27 1.358(4)
C26 H26A 0.9300
C27 C28 1.361(4)
C27 H27A 0.9300
C28 C29 1.394(4)
C28 H28A 0.9300
C29 H29A 0.9300
N1 H1C 0.8600
N2 H2A 0.8600
O1W H1WA 0.8499
O1W H1WB 0.8500

loop_
_geom_torsion_atom_site_label_1
_geom_torsion_atom_site_label_2
_geom_torsion_atom_site_label_3
_geom_torsion_atom_site_label_4
_geom_torsion
N1 C1 C2 C3 -127.9(2)
N1 C1 C2 C7 53.5(3)
C7 C2 C3 C4 0.0(4)
C1 C2 C3 C4 -178.7(2)
C2 C3 C4 C5 0.1(5)
C3 C4 C5 C6 -0.3(5)
C4 C5 C6 C7 0.5(5)
C5 C6 C7 C2 -0.5(4)
C3 C2 C7 C6 0.2(4)
C1 C2 C7 C6 178.8(2)
N1 C9 C10 C11 178.1(2)
O1 C9 C10 C11 -1.7(2)
N1 C9 C10 C12 -0.5(4)
O1 C9 C10 C12 179.81(17)
C9 C10 C11 O2 -178.8(2)
C12 C10 C11 O2 -0.3(4)
C9 C10 C11 C8 1.3(2)
C12 C10 C11 C8 179.81(19)
O1 C8 C11 O2 179.43(18)
O1 C8 C11 C10 -0.7(2)
C9 C10 C12 C13 105.4(2)
C11 C10 C12 C13 -72.8(3)
C9 C10 C12 C24 -125.2(2)
C11 C10 C12 C24 56.6(3)
C10 C12 C13 C16 75.4(3)
C24 C12 C13 C16 -55.8(3)
C10 C12 C13 C14 -113.7(2)
C24 C12 C13 C14 115.2(2)
C16 C13 C14 O4 175.3(3)
C12 C13 C14 O4 2.9(4)
C16 C13 C14 C15 -3.6(3)
C12 C13 C14 C15 -176.0(2)
O4 C14 C15 O3 -174.7(2)
C13 C14 C15 O3 4.3(3)
C14 C13 C16 N2 -178.2(2)
C12 C13 C16 N2 -5.7(4)
C14 C13 C16 O3 1.6(3)
C12 C13 C16 O3 174.11(18)
N2 C17 C18 C19 15.4(3)
N2 C17 C18 C23 -167.3(2)
C23 C18 C19 C20 -0.9(4)
C17 C18 C19 C20 176.5(2)
C18 C19 C20 C21 -0.5(4)
C19 C20 C21 C22 0.8(5)
C20 C21 C22 C23 0.2(5)
C21 C22 C23 C18 -1.6(4)
C19 C18 C23 C22 1.9(4)
C17 C18 C23 C22 -175.6(3)
C13 C12 C24 C25 -46.6(2)
C10 C12 C24 C25 -177.41(19)
C13 C12 C24 C29 134.2(2)
C10 C12 C24 C29 3.4(3)
C29 C24 C25 C26 -1.6(3)
C12 C24 C25 C26 179.2(2)
C24 C25 C26 C27 0.1(4)
C25 C26 C27 C28 1.0(4)
C26 C27 C28 C29 -0.6(4)
C25 C24 C29 C28 2.0(3)
C12 C24 C29 C28 -178.8(2)
C27 C28 C29 C24 -1.0(4)
O1 C9 N1 C1 0.4(3)
C10 C9 N1 C1 -179.3(2)
C2 C1 N1 C9 -99.5(3)
O3 C16 N2 C17 -9.1(3)
C13 C16 N2 C17 170.8(2)
C18 C17 N2 C16 -127.5(2)
N1 C9 O1 C8 -178.56(18)
C10 C9 O1 C8 1.2(2)
C11 C8 O1 C9 -0.3(2)
N2 C16 O3 C15 -178.9(2)
C13 C16 O3 C15 1.2(3)
C14 C15 O3 C16 -3.3(3)
